data_9007966
loop_
_publ_author_name
'Li, X. H.'
'Xia, F. Y.'
'Xiao, H. P.'
'Hu, M. L.'

_publ_section_title
;
 Hexaaquacopper(II) diperchlorate dihydrate
;
_journal_name_full 'Acta Crystallographica, Section E'
_journal_page_first i31
_journal_page_last i32
_journal_paper_doi 10.1107/S1600536804002168
_journal_volume 60
_journal_year 2004
_chemical_compound_source Synthetic
_chemical_formula_structural Cu(ClO4)2*8H2O
_chemical_formula_sum 'Cl2 Cu H16 O16'
_space_group_IT_number 14
_symmetry_space_group_name_Hall '-P 2ybc'
_symmetry_space_group_name_H-M 'P 1 21/c 1'
_cell_angle_alpha 90
_cell_angle_beta 106.146
_cell_angle_gamma 90
_cell_length_a 6.2908
_cell_length_b 12.4043
_cell_length_c 9.2181
_cell_formula_units_Z 2
_cell_volume 690.943
_database_code_amcsd 0010424
_exptl_crystal_density_diffrn 1.954
_cod_original_formula_sum 'Cu Cl2 O16 H16'
_cod_database_code 9007966
_amcsd_formula_title Cu(ClO4)2*8H2O

loop_
_space_group_symop_operation_xyz
x,y,z
x,1/2-y,1/2+z
-x,1/2+y,1/2-z
-x,-y,-z

loop_
_atom_site_aniso_label
_atom_site_aniso_U_11
_atom_site_aniso_U_22
_atom_site_aniso_U_33
_atom_site_aniso_U_12
_atom_site_aniso_U_13
_atom_site_aniso_U_23
Cu1 0.02020 0.02000 0.01770 0.00153 0.00480 -0.00048
Cl1 0.02830 0.02560 0.02310 0.00260 0.00590 0.00320
O1 0.03190 0.02890 0.04870 -0.00060 0.01250 0.01080
O2 0.03340 0.03130 0.02460 0.00510 0.00680 0.00830
O3 0.05960 0.04740 0.02330 0.00680 0.00510 -0.00620
O4 0.02470 0.03280 0.04440 0.00430 0.01010 0.00180
O5 0.02820 0.02570 0.02640 0.00430 0.01040 0.00250
O6 0.03800 0.02900 0.02730 0.00450 0.00540 -0.00250
O7 0.02840 0.04460 0.03070 0.00390 0.00670 -0.00250
O8 0.05280 0.04240 0.04620 0.00200 0.01770 0.00140

loop_
_atom_site_label
_atom_site_fract_x
_atom_site_fract_y
_atom_site_fract_z
_atom_site_U_iso_or_equiv
Cu1 0.00000 0.00000 0.00000 0.01940
Cl1 0.74453 0.36091 0.90881 0.02600
O1 0.59950 0.26775 0.91390 0.03620
O2 0.63160 0.42973 0.77920 0.03000
O3 0.78040 0.42350 0.04750 0.04470
O4 0.95700 0.32161 0.88970 0.03390
O5 0.71630 0.06506 0.00410 0.02620
H5A 0.68680 0.06260 0.08490 0.03900
H5 0.68910 0.12710 -0.02560 0.03900
O6 0.96820 -0.10908 0.16460 0.03220
H6A 0.03900 -0.09790 0.25170 0.04800
H6 0.99320 -0.17020 0.14080 0.04800
O7 0.17440 0.11570 0.17370 0.03490
H7A 0.11370 0.12470 0.23970 0.05200
H7 0.30340 0.09990 0.21180 0.05200
O8 0.64140 0.65120 0.86700 0.04630
H8A 0.63190 0.58720 0.84160 0.07000
H8 0.59890 0.69310 0.79470 0.07000

loop_
_cod_related_entry_id
_cod_related_entry_database
_cod_related_entry_code
1 AMCSD 0010424
